data_4085184
loop_
_publ_author_name
'Day, Benjamin M.'
'McDouall, Joseph J. W.'
'Clayden, Jonathan'
'Layfield, Richard A.'

_publ_section_title
;
 Directed Lithiation of Pentadienylsilanes
;
_journal_issue 11
_journal_name_full Organometallics
_journal_page_first 2348
_journal_paper_doi 10.1021/om501144f
_journal_volume 34
_journal_year 2015
_chemical_formula_moiety 'C18 H38 Li N3 Si'
_chemical_formula_sum 'C18 H38 Li N3 Si'
_chemical_formula_weight 331.54
_chemical_name_systematic
;
 ?
;
_space_group_crystal_system monoclinic
_space_group_IT_number 14
_space_group_name_Hall '-P 2yn'
_space_group_name_H-M_alt 'P 1 21/n 1'
_symmetry_space_group_name_Hall '-P 2yn'
_symmetry_space_group_name_H-M 'P 1 21/n 1'
_atom_sites_solution_hydrogens mixed
_atom_sites_solution_primary direct
_audit_creation_date 2014-10-16
_audit_creation_method
;
Olex2 1.2
(compiled 2014.09.19 svn.r3010 for OlexSys, GUI svn.r4874)
;
_cell_angle_alpha 90
_cell_angle_beta 99.983(5)
_cell_angle_gamma 90
_cell_formula_units_Z 4
_cell_length_a 10.9738(7)
_cell_length_b 15.0190(8)
_cell_length_c 13.2126(7)
_cell_measurement_reflns_used 3130
_cell_measurement_temperature 150.06(12)
_cell_measurement_theta_max 28.5000
_cell_measurement_theta_min 3.6170
_cell_volume 2144.7(2)
_computing_cell_refinement
;
CrysAlisPro, Agilent Technologies,
Version 1.171.36.28 (release 01-02-2013 CrysAlis171 .NET)
(compiled Feb  1 2013,16:14:44)
;
_computing_data_collection
;
CrysAlisPro, Agilent Technologies,
Version 1.171.36.28 (release 01-02-2013 CrysAlis171 .NET)
(compiled Feb  1 2013,16:14:44)
;
_computing_data_reduction
;
CrysAlisPro, Agilent Technologies,
Version 1.171.36.28 (release 01-02-2013 CrysAlis171 .NET)
(compiled Feb  1 2013,16:14:44)
;
_computing_molecular_graphics 'Olex2 (Dolomanov et al., 2009)'
_computing_publication_material 'Olex2 (Dolomanov et al., 2009)'
_computing_structure_refinement 'XL (Sheldrick, 2008)'
_computing_structure_solution 'XS (Sheldrick, 2008)'
_diffrn_ambient_temperature 150.06(12)
_diffrn_detector_area_resol_mean 8.0714
_diffrn_measured_fraction_theta_full 0.9965
_diffrn_measured_fraction_theta_max 0.8599
_diffrn_measurement_details
;
  1 omega  -87.00  -39.00   1.0000    5.0000
omega____ theta____ kappa____ phi______ frames
    -      -21.1798 -178.0000 -180.0000 48

  2 omega  -33.00   47.00   1.0000    5.0000
omega____ theta____ kappa____ phi______ frames
    -      -21.1798   37.0000  120.0000 80

  3 omega  -54.00   46.00   1.0000    5.0000
omega____ theta____ kappa____ phi______ frames
    -      -21.1798   77.0000 -150.0000 100
;
_diffrn_measurement_device_type 'SuperNova, Single source at offset, Eos'
_diffrn_measurement_method '\w scans'
_diffrn_orient_matrix_UB_11 0.0480225000
_diffrn_orient_matrix_UB_12 -0.0105951000
_diffrn_orient_matrix_UB_13 0.0414424000
_diffrn_orient_matrix_UB_21 -0.0300559000
_diffrn_orient_matrix_UB_22 0.0254181000
_diffrn_orient_matrix_UB_23 0.0337087000
_diffrn_orient_matrix_UB_31 -0.0331204000
_diffrn_orient_matrix_UB_32 -0.0383410000
_diffrn_orient_matrix_UB_33 0.0109182000
_diffrn_radiation_monochromator mirror
_diffrn_radiation_type 'Mo K\a'
_diffrn_radiation_wavelength 0.7107
_diffrn_reflns_av_R_equivalents 0.0304
_diffrn_reflns_av_unetI/netI 0.0563
_diffrn_reflns_Laue_measured_fraction_full 0.996
_diffrn_reflns_Laue_measured_fraction_max 0.997
_diffrn_reflns_limit_h_max 11
_diffrn_reflns_limit_h_min -13
_diffrn_reflns_limit_k_max 16
_diffrn_reflns_limit_k_min -18
_diffrn_reflns_limit_l_max 16
_diffrn_reflns_limit_l_min -16
_diffrn_reflns_number 8416
_diffrn_reflns_point_group_measured_fraction_full 0.996
_diffrn_reflns_point_group_measured_fraction_max 0.997
_diffrn_reflns_theta_full 25.242
_diffrn_reflns_theta_max 26.372
_diffrn_reflns_theta_min 3.412
_diffrn_source 'SuperNova (Mo) X-ray Source'
_exptl_absorpt_coefficient_mu 0.112
_exptl_absorpt_correction_T_max 1.00000
_exptl_absorpt_correction_T_min 0.65210
_exptl_absorpt_correction_type multi-scan
_exptl_absorpt_process_details
;
CrysAlisPro, Agilent Technologies,
Version 1.171.36.28 (release 01-02-2013 CrysAlis171 .NET)
(compiled Feb  1 2013,16:14:44)
Empirical absorption correction using spherical harmonics,
 implemented in SCALE3 ABSPACK scaling algorithm.
;
_exptl_crystal_colour red
_exptl_crystal_colour_primary red
_exptl_crystal_density_diffrn 1.027
_exptl_crystal_description block
_exptl_crystal_F_000 736
_exptl_crystal_size_max 0.6
_exptl_crystal_size_mid 0.4
_exptl_crystal_size_min 0.2
_refine_diff_density_max 0.261
_refine_diff_density_min -0.236
_refine_diff_density_rms 0.041
_refine_ls_extinction_method none
_refine_ls_goodness_of_fit_ref 1.075
_refine_ls_hydrogen_treatment mixed
_refine_ls_matrix_type full
_refine_ls_number_parameters 218
_refine_ls_number_reflns 4373
_refine_ls_number_restraints 0
_refine_ls_restrained_S_all 1.075
_refine_ls_R_factor_all 0.0670
_refine_ls_R_factor_gt 0.0489
_refine_ls_shift/su_max 0.000
_refine_ls_shift/su_mean 0.000
_refine_ls_structure_factor_coef Fsqd
_refine_ls_weighting_details
;
 w=1/[\s^2^(Fo^2^)+(0.0354P)^2^+0.5381P]
 where P=(Fo^2^+2Fc^2^)/3
;
_refine_ls_weighting_scheme calc
_refine_ls_wR_factor_gt 0.1036
_refine_ls_wR_factor_ref 0.1133
_reflns_Friedel_coverage 0.000
_reflns_number_gt 3377
_reflns_number_total 4373
_reflns_threshold_expression 'I > 2\s(I)'
_cod_data_source_file om501144f_si_002.cif
_cod_data_source_block aral60
_cod_depositor_comments 'Adding full bibliography for 4085184--4085185.cif.'
_cod_database_code 4085184
_shelxl_version_number 2013-2
_chemical_oxdiff_formula C18H39N3Si1Li1
_shelx_space_group_comment
;
The symmetry employed for this shelxl refinement is uniquely defined
by the following loop, which should always be used as a source of
symmetry information in preference to the above space-group names.
They are only intended as comments.
;
_reflns_odcompleteness_completeness 99.65
_reflns_odcompleteness_iscentric 1
_reflns_odcompleteness_theta 26.32
_olex2_refinement_description
;
1. Others
 Fixed Uiso: H8A(0.036) H8B(0.036) H2(0.031) H12A(0.035) H12B(0.035) H3(0.033)
 H4(0.037) H10A(0.047) H10B(0.047) H9A(0.045) H9B(0.045) H7A(0.06) H7B(0.06)
 H7C(0.06) H11A(0.043) H11B(0.043) H6A(0.065) H6B(0.065) H6C(0.065) H5A(0.048)
 H5B(0.048) H13A(0.061) H13B(0.061) H13C(0.061) H16A(0.048) H16B(0.048)
 H17A(0.06) H17B(0.06) H17C(0.06) H15A(0.049) H15B(0.049) H18A(0.068)
 H18B(0.068) H18C(0.068) H14A(0.066) H14B(0.066) H14C(0.066)
 Fixed X: H8A(0.0677) H8B(0.1585) H2(0.1227) H12A(0.1102) H12B(0.1536)
 H3(0.2441) H4(0.1947) H10A(0.4465) H10B(0.3588) H9A(0.3535) H9B(0.238) H7A(-
 0.0691) H7B(-0.1409) H7C(-0.156) H11A(0.2618) H11B(0.34) H6A(-0.0906) H6B(-
 0.0792) H6C(0.03) H5A(0.3224) H5B(0.2895) H13A(0.3568) H13B(0.2801)
 H13C(0.4132) H16A(0.6145) H16B(0.4858) H17A(0.5541) H17B(0.5124) H17C(0.6298)
 H15A(0.5817) H15B(0.5857) H18A(0.413) H18B(0.4012) H18C(0.5311) H14A(0.4745)
 H14B(0.3422) H14C(0.4591)
 Fixed Y: H8A(0.3037) H8B(0.223) H2(0.0926) H12A(0.4427) H12B(0.4131)
 H3(0.1713) H4(-0.0089) H10A(0.4386) H10B(0.4952) H9A(0.3213) H9B(0.3782)
 H7A(0.3682) H7B(0.319) H7C(0.2878) H11A(0.5444) H11B(0.4798) H6A(0.1036)
 H6B(0.132) H6C(0.0815) H5A(0.0512) H5B(-0.0508) H13A(0.0584) H13B(0.048)
 H13C(0.007) H16A(0.2007) H16B(0.1548) H17A(0.3343) H17B(0.4064) H17C(0.3479)
 H15A(0.0973) H15B(0.1928) H18A(0.3694) H18B(0.2701) H18C(0.3165) H14A(0.0824)
 H14B(0.1241) H14C(0.1859)
 Fixed Z: H8A(0.1869) H8B(0.1892) H2(-0.0947) H12A(0.1196) H12B(0.0168) H3(-
 0.2375) H4(-0.2061) H10A(0.212) H10B(0.27) H9A(0.2699) H9B(0.287) H7A(-0.0326)
 H7B(0.0437) H7C(-0.071) H11A(0.1183) H11B(0.0602) H6A(-0.0084) H6B(0.1071)
 H6C(0.0699) H5A(-0.3544) H5B(-0.3324) H13A(-0.0038) H13B(0.0852) H13C(0.0967)
 H16A(-0.0314) H16B(-0.0672) H17A(0.1105) H17B(0.0257) H17C(0.0214)
 H15A(0.0917) H15B(0.14) H18A(-0.1362) H18B(-0.1733) H18C(-0.1527) H14A(0.2527)
 H14B(0.2441) H14C(0.2598)
;
_olex2_submission_special_instructions 'No special instructions were received'

loop_
_space_group_symop_operation_xyz
'x, y, z'
'-x+1/2, y+1/2, -z+1/2'
'-x, -y, -z'
'x-1/2, -y-1/2, z-1/2'

loop_
_atom_site_label
_atom_site_type_symbol
_atom_site_fract_x
_atom_site_fract_y
_atom_site_fract_z
_atom_site_U_iso_or_equiv
_atom_site_adp_type
_atom_site_occupancy
_atom_site_site_symmetry_order
_atom_site_calc_flag
_atom_site_refinement_flags_posn
_atom_site_refinement_flags_adp
Si1 Si 0.03363(5) 0.23313(3) 0.02134(4) 0.02609(15) Uani 1 1 d . .
N1 N 0.22619(14) 0.33598(9) 0.13906(10) 0.0244(3) Uani 1 1 d . .
C8 C 0.12437(18) 0.27413(12) 0.14910(13) 0.0296(4) Uani 1 1 d . .
H8A H 0.0677 0.3037 0.1869 0.036 Uiso 1 1 calc R U
H8B H 0.1585 0.2230 0.1892 0.036 Uiso 1 1 calc R U
C1 C 0.13407(17) 0.22299(12) -0.07391(13) 0.0254(4) Uani 1 1 d . .
C2 C 0.15459(16) 0.14244(12) -0.12273(13) 0.0258(4) Uani 1 1 d . .
H2 H 0.1227 0.0926 -0.0947 0.031 Uiso 1 1 calc R U
C12 C 0.17956(17) 0.42058(11) 0.09032(14) 0.0288(4) Uani 1 1 d . .
H12A H 0.1102 0.4427 0.1196 0.035 Uiso 1 1 calc R U
H12B H 0.1536 0.4131 0.0168 0.035 Uiso 1 1 calc R U
C3 C 0.21317(17) 0.12401(12) -0.20424(13) 0.0274(4) Uani 1 1 d . .
H3 H 0.2441 0.1713 -0.2375 0.033 Uiso 1 1 calc R U
C4 C 0.22893(18) 0.03626(12) -0.24039(14) 0.0306(4) Uani 1 1 d . .
H4 H 0.1947 -0.0089 -0.2061 0.037 Uiso 1 1 calc R U
C10 C 0.3609(2) 0.45095(13) 0.21678(15) 0.0394(5) Uani 1 1 d . .
H10A H 0.4465 0.4386 0.2120 0.047 Uiso 1 1 calc R U
H10B H 0.3588 0.4952 0.2700 0.047 Uiso 1 1 calc R U
C9 C 0.2945(2) 0.36614(13) 0.23980(14) 0.0373(5) Uani 1 1 d . .
H9A H 0.3535 0.3213 0.2699 0.045 Uiso 1 1 calc R U
H9B H 0.2380 0.3782 0.2870 0.045 Uiso 1 1 calc R U
C7 C -0.09924(19) 0.31159(14) -0.01393(16) 0.0400(5) Uani 1 1 d . .
H7A H -0.0691 0.3682 -0.0326 0.060 Uiso 1 1 calc R U
H7B H -0.1409 0.3190 0.0437 0.060 Uiso 1 1 calc R U
H7C H -0.1560 0.2878 -0.0710 0.060 Uiso 1 1 calc R U
C11 C 0.28915(18) 0.48335(12) 0.11329(16) 0.0362(5) Uani 1 1 d . .
H11A H 0.2618 0.5444 0.1183 0.043 Uiso 1 1 calc R U
H11B H 0.3400 0.4798 0.0602 0.043 Uiso 1 1 calc R U
C6 C -0.0348(2) 0.12432(13) 0.05109(17) 0.0431(5) Uani 1 1 d . .
H6A H -0.0906 0.1036 -0.0084 0.065 Uiso 1 1 calc R U
H6B H -0.0792 0.1320 0.1071 0.065 Uiso 1 1 calc R U
H6C H 0.0300 0.0815 0.0699 0.065 Uiso 1 1 calc R U
C5 C 0.28613(19) 0.00949(14) -0.31685(15) 0.0402(5) Uani 1 1 d . .
H5A H 0.3224 0.0512 -0.3544 0.048 Uiso 1 1 calc R U
H5B H 0.2895 -0.0508 -0.3324 0.048 Uiso 1 1 calc R U
Li1 Li 0.3128(3) 0.25012(19) 0.0412(2) 0.0265(7) Uani 1 1 d . .
N2 N 0.47087(14) 0.28205(9) -0.02318(11) 0.0280(4) Uani 1 1 d . .
N3 N 0.41458(15) 0.13942(10) 0.11543(11) 0.0297(4) Uani 1 1 d . .
C13 C 0.3616(2) 0.05598(12) 0.06940(16) 0.0405(5) Uani 1 1 d . .
H13A H 0.3568 0.0584 -0.0038 0.061 Uiso 1 1 calc R U
H13B H 0.2801 0.0480 0.0852 0.061 Uiso 1 1 calc R U
H13C H 0.4132 0.0070 0.0967 0.061 Uiso 1 1 calc R U
C16 C 0.5316(2) 0.19438(13) -0.01626(16) 0.0399(5) Uani 1 1 d . .
H16A H 0.6145 0.2007 -0.0314 0.048 Uiso 1 1 calc R U
H16B H 0.4858 0.1548 -0.0672 0.048 Uiso 1 1 calc R U
C17 C 0.54850(19) 0.34840(13) 0.03896(16) 0.0402(5) Uani 1 1 d . .
H17A H 0.5541 0.3343 0.1105 0.060 Uiso 1 1 calc R U
H17B H 0.5124 0.4064 0.0257 0.060 Uiso 1 1 calc R U
H17C H 0.6298 0.3479 0.0214 0.060 Uiso 1 1 calc R U
C15 C 0.53853(19) 0.15378(14) 0.08929(17) 0.0406(5) Uani 1 1 d . .
H15A H 0.5817 0.0973 0.0917 0.049 Uiso 1 1 calc R U
H15B H 0.5857 0.1928 0.1400 0.049 Uiso 1 1 calc R U
C18 C 0.4524(2) 0.31212(15) -0.13065(15) 0.0452(6) Uani 1 1 d . .
H18A H 0.4130 0.3694 -0.1362 0.068 Uiso 1 1 calc R U
H18B H 0.4012 0.2701 -0.1733 0.068 Uiso 1 1 calc R U
H18C H 0.5311 0.3165 -0.1527 0.068 Uiso 1 1 calc R U
C14 C 0.4234(2) 0.13233(14) 0.22781(15) 0.0438(5) Uani 1 1 d . .
H14A H 0.4745 0.0824 0.2527 0.066 Uiso 1 1 calc R U
H14B H 0.3422 0.1241 0.2441 0.066 Uiso 1 1 calc R U
H14C H 0.4591 0.1859 0.2598 0.066 Uiso 1 1 calc R U
H1 H 0.1586(16) 0.2769(11) -0.1051(13) 0.024(5) Uiso 1 1 d . .

loop_
_atom_site_aniso_label
_atom_site_aniso_U_11
_atom_site_aniso_U_22
_atom_site_aniso_U_33
_atom_site_aniso_U_23
_atom_site_aniso_U_13
_atom_site_aniso_U_12
Si1 0.0235(3) 0.0273(3) 0.0283(3) 0.0002(2) 0.0067(2) -0.0003(2)
N1 0.0275(9) 0.0253(8) 0.0198(7) -0.0007(6) 0.0021(6) 0.0026(7)
C8 0.0337(11) 0.0309(10) 0.0258(10) 0.0034(8) 0.0095(8) 0.0046(9)
C1 0.0261(10) 0.0260(9) 0.0241(9) 0.0008(7) 0.0043(8) -0.0018(8)
C2 0.0211(10) 0.0305(10) 0.0239(9) 0.0021(7) -0.0015(7) -0.0013(8)
C12 0.0298(11) 0.0268(9) 0.0296(10) 0.0006(8) 0.0050(8) 0.0046(8)
C3 0.0256(10) 0.0312(10) 0.0244(9) 0.0003(7) 0.0018(8) -0.0008(8)
C4 0.0299(11) 0.0329(10) 0.0284(10) 0.0011(8) 0.0034(8) 0.0024(8)
C10 0.0350(12) 0.0396(12) 0.0415(12) -0.0128(9) 0.0003(9) 0.0017(9)
C9 0.0441(13) 0.0402(11) 0.0240(10) -0.0067(8) -0.0042(9) 0.0079(10)
C7 0.0285(12) 0.0487(12) 0.0427(12) -0.0059(10) 0.0054(9) 0.0063(10)
C11 0.0338(12) 0.0267(10) 0.0478(12) -0.0018(9) 0.0059(9) 0.0024(9)
C6 0.0460(14) 0.0397(12) 0.0466(13) -0.0007(10) 0.0170(11) -0.0079(10)
C5 0.0457(14) 0.0384(11) 0.0382(11) -0.0002(9) 0.0119(10) 0.0090(10)
Li1 0.0252(17) 0.0268(15) 0.0271(16) 0.0001(12) 0.0035(13) 0.0006(13)
N2 0.0259(9) 0.0284(8) 0.0306(8) -0.0031(6) 0.0075(7) -0.0018(7)
N3 0.0298(9) 0.0301(8) 0.0285(8) 0.0016(7) 0.0025(7) 0.0048(7)
C13 0.0461(14) 0.0305(11) 0.0421(12) 0.0029(9) -0.0003(10) 0.0032(10)
C16 0.0350(12) 0.0368(11) 0.0526(13) -0.0049(10) 0.0205(10) 0.0032(10)
C17 0.0305(12) 0.0439(12) 0.0477(13) -0.0117(10) 0.0108(10) -0.0055(10)
C15 0.0291(12) 0.0407(12) 0.0518(13) 0.0057(10) 0.0066(10) 0.0120(9)
C18 0.0469(14) 0.0554(14) 0.0356(12) 0.0009(10) 0.0131(10) -0.0091(11)
C14 0.0497(15) 0.0487(13) 0.0311(11) 0.0067(9) 0.0018(10) 0.0123(11)

loop_
_atom_type_symbol
_atom_type_description
_atom_type_scat_dispersion_real
_atom_type_scat_dispersion_imag
_atom_type_scat_source
C C 0.0033 0.0016 'International Tables Vol C Tables 4.2.6.8 and 6.1.1.4'
H H 0.0000 0.0000 'International Tables Vol C Tables 4.2.6.8 and 6.1.1.4'
Li Li -0.0003 0.0001 'International Tables Vol C Tables 4.2.6.8 and 6.1.1.4'
N N 0.0061 0.0033 'International Tables Vol C Tables 4.2.6.8 and 6.1.1.4'
Si Si 0.0817 0.0704 'International Tables Vol C Tables 4.2.6.8 and 6.1.1.4'

loop_
_geom_angle_atom_site_label_1
_geom_angle_atom_site_label_2
_geom_angle_atom_site_label_3
_geom_angle
C1 Si1 C8 110.71(8)
C1 Si1 C7 114.87(9)
C1 Si1 C6 112.75(9)
C7 Si1 C8 106.38(9)
C6 Si1 C8 105.27(9)
C6 Si1 C7 106.20(10)
C8 N1 C9 112.64(14)
C8 N1 Li1 95.54(12)
C12 N1 C8 111.74(14)
C12 N1 C9 102.25(13)
C12 N1 Li1 114.10(13)
C9 N1 Li1 120.91(14)
N1 C8 Si1 114.25(11)
Si1 C1 Li1 94.43(11)
C2 C1 Si1 123.63(14)
C2 C1 Li1 105.63(14)
C3 C2 C1 131.75(17)
N1 C12 C11 104.18(14)
C2 C3 C4 123.38(17)
C5 C4 C3 129.13(19)
C9 C10 C11 104.71(15)
N1 C9 C10 105.15(15)
C12 C11 C10 104.35(15)
N1 Li1 C1 95.06(13)
N2 Li1 N1 125.60(15)
N2 Li1 C1 116.02(14)
N2 Li1 N3 87.78(13)
N3 Li1 N1 115.97(14)
N3 Li1 C1 118.82(14)
C16 N2 Li1 99.56(13)
C17 N2 Li1 111.47(14)
C17 N2 C16 111.14(15)
C17 N2 C18 107.54(15)
C18 N2 Li1 118.23(15)
C18 N2 C16 108.67(15)
C13 N3 Li1 109.58(14)
C13 N3 C15 110.04(16)
C13 N3 C14 107.91(15)
C15 N3 Li1 101.99(14)
C14 N3 Li1 117.03(14)
C14 N3 C15 110.13(16)
N2 C16 C15 111.61(16)
N3 C15 C16 111.93(16)

loop_
_geom_bond_atom_site_label_1
_geom_bond_atom_site_label_2
_geom_bond_distance
Si1 C8 1.9072(19)
Si1 C1 1.8173(19)
Si1 C7 1.870(2)
Si1 C6 1.869(2)
N1 C8 1.477(2)
N1 C12 1.475(2)
N1 C9 1.481(2)
N1 Li1 2.160(3)
C1 C2 1.407(2)
C1 Li1 2.301(3)
C2 C3 1.375(2)
C12 C11 1.517(3)
C3 C4 1.423(2)
C4 C5 1.340(3)
C10 C9 1.524(3)
C10 C11 1.534(3)
Li1 N2 2.115(3)
Li1 N3 2.143(3)
N2 C16 1.471(2)
N2 C17 1.466(2)
N2 C18 1.470(2)
N3 C13 1.468(2)
N3 C15 1.476(2)
N3 C14 1.475(2)
C16 C15 1.512(3)
